data_9005001
loop_
_publ_author_name
'Dal Negro, A.'
'Manoli, S.'
'Secco, L.'
'Piccirillo, E. M.'

_publ_section_title
;
 Megacrystic clinopyroxenes from Victoria (Australia):
 Crystal chemical comparisons of pyroxenes from high and low pressure regimes
 Sample: Me-6
;
_journal_name_full 'European Journal of Mineralogy'
_journal_page_first 105
_journal_page_last 121
_journal_paper_doi 10.1127/ejm/01/1/0105
_journal_volume 1
_journal_year 1989
_chemical_compound_source 'Victoria, Australia'
_chemical_formula_sum 'Al0.303 Ca0.705 Cr0.001 Fe0.24 Mg0.684 Mn0.004 Na0.176 O6 Si1.848 Ti0.039'
_chemical_name_mineral Diopside
_space_group_IT_number 15
_symmetry_space_group_name_Hall '-C 2yc'
_symmetry_space_group_name_H-M 'C 1 2/c 1'
_cell_angle_alpha 90
_cell_angle_beta 106.38
_cell_angle_gamma 90
_cell_length_a 9.705
_cell_length_b 8.861
_cell_length_c 5.272
_cell_formula_units_Z 4
_cell_volume 434.970
_database_code_amcsd 0006346
_exptl_crystal_density_diffrn 3.368
_cod_original_formula_sum 'Ca.705 Na.176 Fe.24 Mg.684 Mn.004 Al.303 Ti.039 Cr.001 Si1.848 O6'
_cod_database_code 9005001

loop_
_space_group_symop_operation_xyz
x,y,z
1/2+x,1/2+y,z
x,-y,1/2+z
1/2+x,1/2-y,1/2+z
-x,y,1/2-z
1/2-x,1/2+y,1/2-z
-x,-y,-z
1/2-x,1/2-y,-z

loop_
_atom_site_label
_atom_site_fract_x
_atom_site_fract_y
_atom_site_fract_z
_atom_site_occupancy
_atom_site_U_iso_or_equiv
CaM2 0.00000 0.29970 0.25000 0.70500 0.01393
NaM2 0.00000 0.29970 0.25000 0.17600 0.01393
FeM2 0.00000 0.29970 0.25000 0.10000 0.01393
MgM2 0.00000 0.29970 0.25000 0.01500 0.01393
MnM2 0.00000 0.29970 0.25000 0.00400 0.01393
AlM1 0.00000 0.90590 0.25000 0.15100 0.00785
FeM1 0.00000 0.90590 0.25000 0.14000 0.00785
MgM1 0.00000 0.90590 0.25000 0.66900 0.00785
TiM1 0.00000 0.90590 0.25000 0.03900 0.00785
CrM1 0.00000 0.90590 0.25000 0.00100 0.00785
SiT 0.28820 0.09270 0.23070 0.92400 0.00874
AlT 0.28820 0.09270 0.23070 0.07600 0.00874
O1 0.11430 0.08540 0.13870 1.00000 0.01165
O2 0.36230 0.25280 0.31940 1.00000 0.01406
O3 0.35180 0.01750 -0.00240 1.00000 0.01165

loop_
_cod_related_entry_id
_cod_related_entry_database
_cod_related_entry_code
1 AMCSD 0006346
